data_7242505
loop_
_publ_author_name
'Yin, Meng-Ru'
'Yan, Qing-Qing'
'Li, Bin'
'Yong, Guo-Ping'

_publ_section_title
;
 1D ladder and 2D bilayer coordination polymers constructed from a new
 T-shaped ligand: luminescence, magnetic and CO2 gas adsorption properties
;
_journal_issue 17
_journal_name_full CrystEngComm
_journal_page_first 3196
_journal_page_last 3203
_journal_paper_doi 10.1039/D1CE00257K
_journal_volume 23
_journal_year 2021
_chemical_formula_sum 'C18 H18 Mn N2 O8'
_chemical_formula_weight 445.28
_space_group_crystal_system triclinic
_space_group_IT_number 2
_space_group_name_Hall '-P 1'
_space_group_name_H-M_alt 'P -1'
_atom_sites_solution_hydrogens mixed
_audit_creation_method SHELXL-2014/7
_audit_update_record
;
2021-02-22 deposited with the CCDC.	2021-03-22 downloaded from the CCDC.
;
_cell_angle_alpha 73.591(3)
_cell_angle_beta 89.342(3)
_cell_angle_gamma 70.111(3)
_cell_formula_units_Z 2
_cell_length_a 9.5330(3)
_cell_length_b 9.6406(3)
_cell_length_c 11.2374(4)
_cell_measurement_reflns_used 2822
_cell_measurement_temperature 293(2)
_cell_measurement_theta_max 70.0501
_cell_measurement_theta_min 4.3702
_cell_volume 927.50(6)
_computing_structure_refinement 'SHELXL-2014/7 (Sheldrick, 2014)'
_diffrn_ambient_temperature 293(2)
_diffrn_measured_fraction_theta_full 0.988
_diffrn_measured_fraction_theta_max 0.966
_diffrn_measurement_device_type 'SuperNova, Dual, Cu at zero, AtlasS2'
_diffrn_radiation_type CuK\a
_diffrn_radiation_wavelength 1.54184
_diffrn_reflns_av_R_equivalents 0.0234
_diffrn_reflns_av_unetI/netI 0.0244
_diffrn_reflns_Laue_measured_fraction_full 0.988
_diffrn_reflns_Laue_measured_fraction_max 0.966
_diffrn_reflns_limit_h_max 10
_diffrn_reflns_limit_h_min -11
_diffrn_reflns_limit_k_max 11
_diffrn_reflns_limit_k_min -9
_diffrn_reflns_limit_l_max 13
_diffrn_reflns_limit_l_min -13
_diffrn_reflns_number 6075
_diffrn_reflns_point_group_measured_fraction_full 0.988
_diffrn_reflns_point_group_measured_fraction_max 0.966
_diffrn_reflns_theta_full 67.684
_diffrn_reflns_theta_max 70.048
_diffrn_reflns_theta_min 4.119
_exptl_absorpt_coefficient_mu 6.255
_exptl_crystal_colour colorless
_exptl_crystal_density_diffrn 1.594
_exptl_crystal_description block
_exptl_crystal_F_000 458
_refine_diff_density_max 0.530
_refine_diff_density_min -0.942
_refine_diff_density_rms 0.088
_refine_ls_extinction_coef 0.0093(9)
_refine_ls_extinction_expression Fc^*^=kFc[1+0.001xFc^2^\l^3^/sin(2\q)]^-1/4^
_refine_ls_extinction_method 'SHELXL-2014/7 (Sheldrick 2014'
_refine_ls_goodness_of_fit_ref 1.052
_refine_ls_hydrogen_treatment constr
_refine_ls_matrix_type full
_refine_ls_number_parameters 271
_refine_ls_number_reflns 3408
_refine_ls_number_restraints 0
_refine_ls_restrained_S_all 1.052
_refine_ls_R_factor_all 0.0429
_refine_ls_R_factor_gt 0.0422
_refine_ls_shift/su_max 0.001
_refine_ls_shift/su_mean 0.000
_refine_ls_structure_factor_coef Fsqd
_refine_ls_weighting_details 'w=1/[\s^2^(Fo^2^)+(0.0866P)^2^+0.3866P] where P=(Fo^2^+2Fc^2^)/3'
_refine_ls_weighting_scheme calc
_refine_ls_wR_factor_gt 0.1181
_refine_ls_wR_factor_ref 0.1188
_reflns_Friedel_coverage 0.000
_reflns_number_gt 3327
_reflns_number_total 3408
_reflns_threshold_expression 'I > 2\s(I)'
_cod_data_source_file d1ce00257k2.cif
_cod_data_source_block 1
_cod_depositor_comments 'Adding full bibliography for 7242505--7242508.cif.'
_cod_database_code 7242505
_shelx_shelxl_version_number 2014/7
_shelx_space_group_comment
;
The symmetry employed for this shelxl refinement is uniquely defined
by the following loop, which should always be used as a source of
symmetry information in preference to the above space-group names.
They are only intended as comments.
;

loop_
_space_group_symop_operation_xyz
'x, y, z'
'-x, -y, -z'

loop_
_atom_site_label
_atom_site_type_symbol
_atom_site_fract_x
_atom_site_fract_y
_atom_site_fract_z
_atom_site_U_iso_or_equiv
_atom_site_adp_type
_atom_site_occupancy
_atom_site_site_symmetry_order
_atom_site_calc_flag
_atom_site_refinement_flags_posn
_atom_site_refinement_flags_adp
_atom_site_refinement_flags_occupancy
_atom_site_disorder_assembly
_atom_site_disorder_group
Mn1 Mn -0.35654(3) 0.71114(3) 0.17267(3) 0.01641(16) Uani 1 1 d . . . . .
O3 O 0.55327(19) 0.23813(18) 0.95181(16) 0.0230(4) Uani 1 1 d . . . . .
O1 O -0.17020(18) 0.7056(2) 0.27969(16) 0.0257(4) Uani 1 1 d . . . . .
O6 O -0.2006(2) 0.5540(2) 0.08381(17) 0.0276(4) Uani 1 1 d . . . . .
H4 H -0.2302 0.4772 0.0836 0.041 Uiso 1 1 d R U . . .
H3 H -0.1133 0.5072 0.1279 0.041 Uiso 1 1 d R U . . .
O4 O 0.7164(2) 0.3263(2) 1.01680(16) 0.0292(4) Uani 1 1 d . . . . .
O5 O -0.3280(2) 0.9120(2) 0.03452(18) 0.0325(4) Uani 1 1 d . . . . .
H2 H -0.3973 0.9943 0.0375 0.049 Uiso 1 1 d R U . . .
H1 H -0.3421 0.9071 -0.0387 0.049 Uiso 1 1 d R U . . .
N1 N 0.4447(2) 0.4904(2) 0.75541(16) 0.0152(4) Uani 1 1 d . . . . .
N2 N 0.5168(2) 1.1375(2) 0.72209(19) 0.0205(4) Uani 1 1 d . . . . .
O2 O 0.0199(2) 0.5234(3) 0.2339(2) 0.0506(6) Uani 1 1 d . . . . .
C1 C 0.5538(2) 0.4843(2) 0.83378(19) 0.0156(4) Uani 1 1 d . . . . .
C6 C 0.2678(2) 0.6227(2) 0.57229(19) 0.0165(4) Uani 1 1 d . . . . .
C2 C 0.6058(2) 0.6043(2) 0.8212(2) 0.0174(4) Uani 1 1 d . . . . .
H2A H 0.6859 0.5932 0.8740 0.021 Uiso 1 1 calc R U . . .
C3 C 0.5360(2) 0.7428(2) 0.7277(2) 0.0161(4) Uani 1 1 d . . . . .
C5 C 0.3794(2) 0.6228(2) 0.6627(2) 0.0157(4) Uani 1 1 d . . . . .
C17 C 0.6143(2) 0.3374(2) 0.9429(2) 0.0173(4) Uani 1 1 d . . . . .
C11 C 0.3049(2) 0.5036(3) 0.5180(2) 0.0188(4) Uani 1 1 d . . . . .
H11A H 0.3967 0.4232 0.5419 0.023 Uiso 1 1 calc R U . . .
O7 O 0.8668(3) 0.0522(3) 1.2045(3) 0.0656(8) Uani 1 1 d G . . . .
H6 H 0.8003 0.1288 1.1540 0.098 Uiso 1 1 d G U . . .
H5 H 0.8756 -0.0296 1.1857 0.098 Uiso 1 1 d G U . . .
C4 C 0.4197(2) 0.7525(2) 0.6495(2) 0.0183(4) Uani 1 1 d . . . . .
H4A H 0.3687 0.8447 0.5886 0.022 Uiso 1 1 calc R U . . .
C12 C 0.5849(2) 0.8757(2) 0.71723(19) 0.0170(4) Uani 1 1 d . . . . .
C10 C 0.2062(3) 0.5038(3) 0.4287(2) 0.0201(5) Uani 1 1 d . . . . .
H10A H 0.2329 0.4242 0.3923 0.024 Uiso 1 1 calc R U . . .
C16 C 0.4800(2) 1.0164(3) 0.7183(2) 0.0195(4) Uani 1 1 d . . . . .
H16A H 0.3793 1.0271 0.7163 0.023 Uiso 1 1 calc R U . . .
C9 C 0.0677(2) 0.6215(3) 0.3928(2) 0.0183(4) Uani 1 1 d . . . . .
C8 C 0.0285(3) 0.7395(3) 0.4488(2) 0.0224(5) Uani 1 1 d . . . . .
H8A H -0.0650 0.8175 0.4270 0.027 Uiso 1 1 calc R U . . .
C7 C 0.1281(3) 0.7412(3) 0.5369(2) 0.0226(5) Uani 1 1 d . . . . .
H7A H 0.1020 0.8216 0.5726 0.027 Uiso 1 1 calc R U . . .
C18 C -0.0355(3) 0.6157(3) 0.2950(2) 0.0219(5) Uani 1 1 d . . . . .
C13 C 0.7350(3) 0.8619(3) 0.7155(2) 0.0238(5) Uani 1 1 d . . . . .
H13A H 0.8087 0.7685 0.7170 0.029 Uiso 1 1 calc R U . . .
C15 C 0.6612(3) 1.1235(3) 0.7167(2) 0.0234(5) Uani 1 1 d . . . . .
H15A H 0.6877 1.2079 0.7167 0.028 Uiso 1 1 calc R U . . .
C14 C 0.7726(3) 0.9898(3) 0.7113(2) 0.0267(5) Uani 1 1 d . . . . .
H14A H 0.8712 0.9856 0.7049 0.032 Uiso 1 1 calc R U . . .
O8 O -0.0347(4) 0.8373(7) 0.0149(6) 0.166(3) Uani 1 1 d G . . . .
H7 H 0.0424 0.7576 0.0460 0.250 Uiso 1 1 d G U . . .
H8 H -0.0149 0.8928 -0.0519 0.250 Uiso 1 1 d G U . . .

loop_
_atom_site_aniso_label
_atom_site_aniso_U_11
_atom_site_aniso_U_22
_atom_site_aniso_U_33
_atom_site_aniso_U_23
_atom_site_aniso_U_13
_atom_site_aniso_U_12
Mn1 0.0141(2) 0.0149(2) 0.0206(2) -0.00645(15) -0.00304(14) -0.00443(15)
O3 0.0253(8) 0.0162(8) 0.0260(8) -0.0014(6) -0.0088(7) -0.0090(7)
O1 0.0157(8) 0.0312(9) 0.0302(9) -0.0135(7) -0.0057(7) -0.0044(7)
O6 0.0225(9) 0.0295(9) 0.0331(10) -0.0176(8) -0.0048(7) -0.0051(7)
O4 0.0295(9) 0.0255(9) 0.0287(9) 0.0009(7) -0.0168(7) -0.0115(7)
O5 0.0300(10) 0.0229(9) 0.0363(10) 0.0000(7) 0.0033(8) -0.0062(7)
N1 0.0156(8) 0.0147(8) 0.0154(9) -0.0054(7) -0.0014(7) -0.0046(7)
N2 0.0189(9) 0.0166(9) 0.0279(10) -0.0094(8) 0.0010(8) -0.0061(7)
O2 0.0251(10) 0.0713(15) 0.0579(14) -0.0498(12) -0.0150(9) 0.0054(10)
C1 0.0147(10) 0.0167(10) 0.0153(10) -0.0070(8) -0.0017(8) -0.0035(8)
C6 0.0166(10) 0.0172(10) 0.0150(10) -0.0025(8) -0.0028(8) -0.0067(8)
C2 0.0158(10) 0.0196(11) 0.0180(10) -0.0069(8) -0.0025(8) -0.0064(8)
C3 0.0157(10) 0.0170(10) 0.0183(10) -0.0087(8) 0.0026(8) -0.0062(8)
C5 0.0142(10) 0.0160(10) 0.0164(10) -0.0052(8) -0.0010(8) -0.0043(8)
C17 0.0155(10) 0.0154(10) 0.0188(10) -0.0054(8) -0.0030(8) -0.0026(8)
C11 0.0141(10) 0.0197(10) 0.0207(10) -0.0064(8) -0.0029(8) -0.0030(8)
O7 0.0511(15) 0.0477(14) 0.0791(19) 0.0071(13) -0.0264(14) -0.0138(12)
C4 0.0188(10) 0.0154(10) 0.0181(10) -0.0032(8) -0.0027(8) -0.0042(8)
C12 0.0179(10) 0.0167(10) 0.0173(10) -0.0056(8) 0.0004(8) -0.0065(8)
C10 0.0185(11) 0.0237(11) 0.0204(11) -0.0106(9) -0.0005(8) -0.0066(9)
C16 0.0155(10) 0.0187(11) 0.0259(11) -0.0089(9) 0.0014(8) -0.0063(8)
C9 0.0172(10) 0.0241(11) 0.0150(10) -0.0054(8) -0.0016(8) -0.0091(9)
C8 0.0159(10) 0.0212(11) 0.0258(11) -0.0075(9) -0.0055(9) -0.0003(9)
C7 0.0205(11) 0.0193(11) 0.0266(12) -0.0099(9) -0.0047(9) -0.0027(9)
C18 0.0179(11) 0.0278(12) 0.0215(11) -0.0091(9) -0.0033(9) -0.0083(9)
C13 0.0173(11) 0.0207(11) 0.0350(13) -0.0129(9) 0.0048(9) -0.0048(9)
C15 0.0265(12) 0.0204(11) 0.0288(12) -0.0097(9) 0.0049(9) -0.0131(9)
C14 0.0174(11) 0.0293(12) 0.0392(14) -0.0139(11) 0.0074(10) -0.0125(10)
O8 0.0434(18) 0.166(4) 0.167(5) 0.076(4) 0.051(2) 0.011(2)

loop_
_atom_type_symbol
_atom_type_description
_atom_type_scat_dispersion_real
_atom_type_scat_dispersion_imag
_atom_type_scat_source
C C 0.0181 0.0091 'International Tables Vol C Tables 4.2.6.8 and 6.1.1.4'
H H 0.0000 0.0000 'International Tables Vol C Tables 4.2.6.8 and 6.1.1.4'
Mn Mn -0.5299 2.8052 'International Tables Vol C Tables 4.2.6.8 and 6.1.1.4'
N N 0.0311 0.0180 'International Tables Vol C Tables 4.2.6.8 and 6.1.1.4'
O O 0.0492 0.0322 'International Tables Vol C Tables 4.2.6.8 and 6.1.1.4'

loop_
_geom_angle_atom_site_label_1
_geom_angle_atom_site_label_2
_geom_angle_atom_site_label_3
_geom_angle
_geom_angle_site_symmetry_1
_geom_angle_site_symmetry_3
_geom_angle_publ_flag
O1 Mn1 O3 169.42(7) . 2_566 ?
O1 Mn1 O6 89.03(7) . . ?
O3 Mn1 O6 95.52(6) 2_566 . ?
O1 Mn1 O5 85.98(7) . . ?
O3 Mn1 O5 84.43(7) 2_566 . ?
O6 Mn1 O5 90.61(7) . . ?
O1 Mn1 N2 89.76(7) . 2_576 ?
O3 Mn1 N2 86.28(7) 2_566 2_576 ?
O6 Mn1 N2 176.17(7) . 2_576 ?
O5 Mn1 N2 92.93(7) . 2_576 ?
O1 Mn1 N1 117.06(7) . 2_566 ?
O3 Mn1 N1 73.05(6) 2_566 2_566 ?
O6 Mn1 N1 83.60(7) . 2_566 ?
O5 Mn1 N1 156.01(7) . 2_566 ?
N2 Mn1 N1 93.72(6) 2_576 2_566 ?
C17 O3 Mn1 120.50(13) . 2_566 ?
C18 O1 Mn1 129.48(15) . . ?
C1 N1 C5 118.27(18) . . ?
C1 N1 Mn1 112.97(13) . 2_566 ?
C5 N1 Mn1 127.10(14) . 2_566 ?
C15 N2 C16 117.65(19) . . ?
C15 N2 Mn1 122.82(15) . 2_576 ?
C16 N2 Mn1 112.89(15) . 2_576 ?
N1 C1 C2 123.20(19) . . ?
N1 C1 C17 115.99(18) . . ?
C2 C1 C17 120.77(19) . . ?
C11 C6 C7 119.0(2) . . ?
C11 C6 C5 118.90(19) . . ?
C7 C6 C5 122.05(19) . . ?
C1 C2 C3 118.7(2) . . ?
C4 C3 C2 118.50(19) . . ?
C4 C3 C12 122.03(19) . . ?
C2 C3 C12 119.45(19) . . ?
N1 C5 C4 121.53(19) . . ?
N1 C5 C6 117.15(18) . . ?
C4 C5 C6 121.27(19) . . ?
O4 C17 O3 125.4(2) . . ?
O4 C17 C1 118.05(19) . . ?
O3 C17 C1 116.50(18) . . ?
C10 C11 C6 120.4(2) . . ?
C3 C4 C5 119.59(19) . . ?
C16 C12 C13 118.2(2) . . ?
C16 C12 C3 119.5(2) . . ?
C13 C12 C3 122.2(2) . . ?
C11 C10 C9 120.8(2) . . ?
N2 C16 C12 123.2(2) . . ?
C10 C9 C8 119.1(2) . . ?
C10 C9 C18 118.5(2) . . ?
C8 C9 C18 122.4(2) . . ?
C7 C8 C9 120.3(2) . . ?
C8 C7 C6 120.3(2) . . ?
O2 C18 O1 124.9(2) . . ?
O2 C18 C9 117.2(2) . . ?
O1 C18 C9 117.9(2) . . ?
C14 C13 C12 118.8(2) . . ?
N2 C15 C14 123.1(2) . . ?
C15 C14 C13 118.9(2) . . ?

loop_
_geom_bond_atom_site_label_1
_geom_bond_atom_site_label_2
_geom_bond_distance
_geom_bond_site_symmetry_2
_geom_bond_publ_flag
Mn1 O1 2.1337(17) . ?
Mn1 O3 2.1824(16) 2_566 ?
Mn1 O6 2.1889(17) . ?
Mn1 O5 2.2098(17) . ?
Mn1 N2 2.2975(19) 2_576 ?
Mn1 N1 2.3119(18) 2_566 ?
O3 C17 1.260(3) . ?
O3 Mn1 2.1825(16) 2_566 ?
O1 C18 1.262(3) . ?
O4 C17 1.244(3) . ?
N1 C1 1.345(3) . ?
N1 C5 1.351(3) . ?
N1 Mn1 2.3119(18) 2_566 ?
N2 C15 1.339(3) . ?
N2 C16 1.340(3) . ?
N2 Mn1 2.2975(19) 2_576 ?
O2 C18 1.249(3) . ?
C1 C2 1.379(3) . ?
C1 C17 1.523(3) . ?
C6 C11 1.389(3) . ?
C6 C7 1.399(3) . ?
C6 C5 1.480(3) . ?
C2 C3 1.396(3) . ?
C3 C4 1.384(3) . ?
C3 C12 1.480(3) . ?
C5 C4 1.398(3) . ?
C11 C10 1.382(3) . ?
C12 C16 1.388(3) . ?
C12 C13 1.392(3) . ?
C10 C9 1.388(3) . ?
C9 C8 1.392(3) . ?
C9 C18 1.508(3) . ?
C8 C7 1.388(3) . ?
C13 C14 1.385(3) . ?
C15 C14 1.380(3) . ?

loop_
_geom_torsion_atom_site_label_1
_geom_torsion_atom_site_label_2
_geom_torsion_atom_site_label_3
_geom_torsion_atom_site_label_4
_geom_torsion
_geom_torsion_site_symmetry_1
_geom_torsion_site_symmetry_2
_geom_torsion_site_symmetry_3
_geom_torsion_site_symmetry_4
_geom_torsion_publ_flag
C5 N1 C1 C2 -2.5(3) . . . . ?
Mn1 N1 C1 C2 -168.85(17) 2_566 . . . ?
C5 N1 C1 C17 175.03(18) . . . . ?
Mn1 N1 C1 C17 8.7(2) 2_566 . . . ?
N1 C1 C2 C3 4.3(3) . . . . ?
C17 C1 C2 C3 -173.16(19) . . . . ?
C1 C2 C3 C4 -1.6(3) . . . . ?
C1 C2 C3 C12 176.68(19) . . . . ?
C1 N1 C5 C4 -1.9(3) . . . . ?
Mn1 N1 C5 C4 162.29(15) 2_566 . . . ?
C1 N1 C5 C6 175.56(18) . . . . ?
Mn1 N1 C5 C6 -20.2(3) 2_566 . . . ?
C11 C6 C5 N1 -49.5(3) . . . . ?
C7 C6 C5 N1 132.5(2) . . . . ?
C11 C6 C5 C4 127.9(2) . . . . ?
C7 C6 C5 C4 -50.0(3) . . . . ?
Mn1 O3 C17 O4 172.17(18) 2_566 . . . ?
Mn1 O3 C17 C1 -6.2(3) 2_566 . . . ?
N1 C1 C17 O4 179.2(2) . . . . ?
C2 C1 C17 O4 -3.2(3) . . . . ?
N1 C1 C17 O3 -2.3(3) . . . . ?
C2 C1 C17 O3 175.3(2) . . . . ?
C7 C6 C11 C10 1.2(3) . . . . ?
C5 C6 C11 C10 -176.9(2) . . . . ?
C2 C3 C4 C5 -2.6(3) . . . . ?
C12 C3 C4 C5 179.25(19) . . . . ?
N1 C5 C4 C3 4.4(3) . . . . ?
C6 C5 C4 C3 -172.9(2) . . . . ?
C4 C3 C12 C16 52.9(3) . . . . ?
C2 C3 C12 C16 -125.3(2) . . . . ?
C4 C3 C12 C13 -131.9(2) . . . . ?
C2 C3 C12 C13 49.9(3) . . . . ?
C6 C11 C10 C9 -0.9(3) . . . . ?
C15 N2 C16 C12 4.3(3) . . . . ?
Mn1 N2 C16 C12 -148.02(18) 2_576 . . . ?
C13 C12 C16 N2 -2.4(3) . . . . ?
C3 C12 C16 N2 173.0(2) . . . . ?
C11 C10 C9 C8 -0.6(3) . . . . ?
C11 C10 C9 C18 -179.9(2) . . . . ?
C10 C9 C8 C7 1.7(3) . . . . ?
C18 C9 C8 C7 -179.0(2) . . . . ?
C9 C8 C7 C6 -1.4(4) . . . . ?
C11 C6 C7 C8 0.0(3) . . . . ?
C5 C6 C7 C8 177.9(2) . . . . ?
Mn1 O1 C18 O2 11.0(4) . . . . ?
Mn1 O1 C18 C9 -170.12(14) . . . . ?
C10 C9 C18 O2 -14.0(3) . . . . ?
C8 C9 C18 O2 166.6(2) . . . . ?
C10 C9 C18 O1 167.0(2) . . . . ?
C8 C9 C18 O1 -12.3(3) . . . . ?
C16 C12 C13 C14 -1.8(3) . . . . ?
C3 C12 C13 C14 -177.0(2) . . . . ?
C16 N2 C15 C14 -2.0(4) . . . . ?
Mn1 N2 C15 C14 147.4(2) 2_576 . . . ?
N2 C15 C14 C13 -2.1(4) . . . . ?
C12 C13 C14 C15 3.9(4) . . . . ?
